data_4345860
loop_
_publ_author_name
'Guo, Liping'
'Wang, Shaowu'
'Wei, Yun'
'Zhou, Shuangliu'
'Zhu, Xiancui'
'Mu, Xiaolong'

_publ_section_title
;
 Reactivity of 1,3-Disubstituted Indoles with Lithium Compounds:
 Substituents and Solvents Effects on Coordination and Reactivity of
 Resulting 1,3-Disubstituted-2-Indolyl Lithium Complexes
;
_journal_name_full 'Inorganic Chemistry'
_journal_paper_doi 10.1021/acs.inorgchem.7b00179
_journal_year 2017
_chemical_formula_sum 'C44 H51 Li N4 O'
_chemical_formula_weight 658.83
_chemical_name_systematic
; 
 ? 
;
_space_group_IT_number 15
_symmetry_cell_setting monoclinic
_symmetry_space_group_name_Hall '-C 2yc'
_symmetry_space_group_name_H-M 'C 1 2/c 1'
_atom_sites_solution_hydrogens geom
_atom_sites_solution_primary direct
_atom_sites_solution_secondary difmap
_audit_creation_method SHELXL-97
_cell_angle_alpha 90.00
_cell_angle_beta 102.391(2)
_cell_angle_gamma 90.00
_cell_formula_units_Z 8
_cell_length_a 17.746(2)
_cell_length_b 16.299(2)
_cell_length_c 27.596(3)
_cell_measurement_reflns_used 3603
_cell_measurement_temperature 293(2)
_cell_measurement_theta_max 20.95
_cell_measurement_theta_min 2.35
_cell_volume 7796.0(16)
_computing_cell_refinement 'Bruker SMART'
_computing_data_collection 'Bruker SMART'
_computing_data_reduction 'Bruker SAINT'
_computing_molecular_graphics 'Bruker SHELXTL'
_computing_publication_material 'Bruker SHELXTL'
_computing_structure_refinement 'SHELXL-97 (Sheldrick, 1997)'
_computing_structure_solution 'SHELXS-97 (Sheldrick, 1990)'
_diffrn_ambient_temperature 293(2)
_diffrn_measured_fraction_theta_full 0.999
_diffrn_measured_fraction_theta_max 0.999
_diffrn_measurement_device_type 'CCD area detector'
_diffrn_measurement_method 'phi and omega scans'
_diffrn_radiation_monochromator graphite
_diffrn_radiation_source 'fine-focus sealed tube'
_diffrn_radiation_type MoK\a
_diffrn_radiation_wavelength 0.71073
_diffrn_reflns_av_R_equivalents 0.0780
_diffrn_reflns_av_sigmaI/netI 0.0782
_diffrn_reflns_limit_h_max 20
_diffrn_reflns_limit_h_min -21
_diffrn_reflns_limit_k_max 19
_diffrn_reflns_limit_k_min -19
_diffrn_reflns_limit_l_max 32
_diffrn_reflns_limit_l_min -32
_diffrn_reflns_number 27531
_diffrn_reflns_theta_full 25.00
_diffrn_reflns_theta_max 25.00
_diffrn_reflns_theta_min 1.51
_exptl_absorpt_coefficient_mu 0.067
_exptl_absorpt_correction_T_max 0.9920
_exptl_absorpt_correction_T_min 0.9881
_exptl_absorpt_correction_type multi-scan
_exptl_crystal_colour colorless
_exptl_crystal_density_diffrn 1.123
_exptl_crystal_density_method 'not measured'
_exptl_crystal_description block
_exptl_crystal_F_000 2832
_exptl_crystal_size_max 0.18
_exptl_crystal_size_mid 0.16
_exptl_crystal_size_min 0.12
_refine_diff_density_max 0.236
_refine_diff_density_min -0.161
_refine_diff_density_rms 0.032
_refine_ls_extinction_coef 0.00103(17)
_refine_ls_extinction_expression Fc^*^=kFc[1+0.001xFc^2^\l^3^/sin(2\q)]^-1/4^
_refine_ls_extinction_method SHELXL
_refine_ls_goodness_of_fit_ref 1.067
_refine_ls_hydrogen_treatment mixed
_refine_ls_matrix_type full
_refine_ls_number_parameters 458
_refine_ls_number_reflns 6870
_refine_ls_number_restraints 40
_refine_ls_restrained_S_all 1.083
_refine_ls_R_factor_all 0.1612
_refine_ls_R_factor_gt 0.0584
_refine_ls_shift/su_max 0.000
_refine_ls_shift/su_mean 0.000
_refine_ls_structure_factor_coef Fsqd
_refine_ls_weighting_details 'calc w=1/[\s^2^(Fo^2^)+(0.0728P)^2^+0.0000P] where P=(Fo^2^+2Fc^2^)/3'
_refine_ls_weighting_scheme calc
_refine_ls_wR_factor_gt 0.1364
_refine_ls_wR_factor_ref 0.1793
_reflns_number_gt 3030
_reflns_number_total 6870
_reflns_threshold_expression >2sigma(I)
_cod_data_source_file ic7b00179_si_003.cif
_cod_data_source_block complex_7a
_cod_depositor_comments
;
The following automatic conversions were performed:

'_symmetry_cell_setting' value 'Monoclinic' changed to 'monoclinic'
according to
/home/data/users/saulius/crontab/automatic-downloads/rss-feeds/ACS/lib/dictionaries/cif_core.dic
dictionary named 'cif_core.dic' version 2.4.2 from 2011-04-26.

Automatic conversion script
Id: cif_fix_values 4973 2017-02-22 13:04:09Z antanas 
;
_cod_original_cell_volume 7795.9(16)
_cod_original_sg_symbol_H-M C2/c
_cod_database_code 4345860

loop_
_symmetry_equiv_pos_as_xyz
'x, y, z'
'-x, y, -z+1/2'
'x+1/2, y+1/2, z'
'-x+1/2, y+1/2, -z+1/2'
'-x, -y, -z'
'x, -y, z-1/2'
'-x+1/2, -y+1/2, -z'
'x+1/2, -y+1/2, z-1/2'

loop_
_atom_site_label
_atom_site_type_symbol
_atom_site_fract_x
_atom_site_fract_y
_atom_site_fract_z
_atom_site_U_iso_or_equiv
_atom_site_adp_type
_atom_site_occupancy
_atom_site_symmetry_multiplicity
_atom_site_calc_flag
_atom_site_refinement_flags
C1 C 0.21693(17) 0.93353(17) 0.05478(11) 0.0552(8) Uani 1 1 d .
H1 H 0.1673 0.9369 0.0648 0.066 Uiso 1 1 calc R
C2 C 0.23868(16) 1.01906(18) 0.04053(11) 0.0555(8) Uani 1 1 d .
C3 C 0.23103(17) 1.02023(19) -0.01272(12) 0.0577(8) Uani 1 1 d .
C4 C 0.23958(19) 1.0811(2) -0.04637(13) 0.0757(10) Uani 1 1 d .
H4 H 0.2558 1.1333 -0.0351 0.091 Uiso 1 1 calc R
C5 C 0.2239(2) 1.0638(3) -0.09692(14) 0.0869(11) Uani 1 1 d .
H5 H 0.2295 1.1050 -0.1192 0.104 Uiso 1 1 calc R
C6 C 0.2004(2) 0.9875(3) -0.11436(14) 0.0851(11) Uani 1 1 d .
H6 H 0.1894 0.9776 -0.1483 0.102 Uiso 1 1 calc R
C7 C 0.19293(19) 0.9244(2) -0.08164(12) 0.0702(9) Uani 1 1 d .
H7 H 0.1783 0.8719 -0.0932 0.084 Uiso 1 1 calc R
C8 C 0.20778(16) 0.94179(19) -0.03189(12) 0.0557(8) Uani 1 1 d .
C9 C 0.24791(17) 1.08488(19) 0.07178(13) 0.0640(9) Uani 1 1 d .
H9 H 0.2569 1.1351 0.0581 0.077 Uiso 1 1 calc R
C10 C 0.2502(3) 1.1680(2) 0.14337(14) 0.0883(12) Uani 1 1 d .
C11 C 0.2362(4) 1.1558(3) 0.19573(17) 0.164(2) Uani 1 1 d .
H11A H 0.2750 1.1200 0.2141 0.246 Uiso 1 1 calc R
H11B H 0.1862 1.1319 0.1937 0.246 Uiso 1 1 calc R
H11C H 0.2387 1.2079 0.2122 0.246 Uiso 1 1 calc R
C12 C 0.1854(3) 1.2239(2) 0.11544(17) 0.1185(15) Uani 1 1 d .
H12A H 0.1847 1.2740 0.1337 0.178 Uiso 1 1 calc R
H12B H 0.1367 1.1965 0.1121 0.178 Uiso 1 1 calc R
H12C H 0.1944 1.2362 0.0831 0.178 Uiso 1 1 calc R
C13 C 0.3278(3) 1.2088(3) 0.14557(19) 0.1323(18) Uani 1 1 d .
H13A H 0.3680 1.1752 0.1645 0.198 Uiso 1 1 calc R
H13B H 0.3284 1.2616 0.1611 0.198 Uiso 1 1 calc R
H13C H 0.3361 1.2155 0.1125 0.198 Uiso 1 1 calc R
C14 C 0.16503(16) 0.81116(17) 0.00222(12) 0.0597(8) Uani 1 1 d .
H14A H 0.1918 0.7742 0.0277 0.072 Uiso 1 1 calc R
H14B H 0.1679 0.7876 -0.0296 0.072 Uiso 1 1 calc R
C15 C 0.08116(18) 0.81470(19) 0.00558(12) 0.0599(8) Uani 1 1 d .
C16 C 0.0499(2) 0.7527(2) 0.02883(12) 0.0755(10) Uani 1 1 d .
H16 H 0.0811 0.7098 0.0437 0.091 Uiso 1 1 calc R
C17 C -0.0279(3) 0.7536(3) 0.03024(15) 0.1001(13) Uani 1 1 d .
H17 H -0.0488 0.7106 0.0453 0.120 Uiso 1 1 calc R
C18 C -0.0734(2) 0.8168(3) 0.00977(18) 0.1083(14) Uani 1 1 d .
H18 H -0.1251 0.8183 0.0116 0.130 Uiso 1 1 calc R
C19 C -0.0426(2) 0.8784(3) -0.01355(17) 0.1088(14) Uani 1 1 d .
H19 H -0.0739 0.9214 -0.0282 0.131 Uiso 1 1 calc R
C20 C 0.0335(2) 0.8776(2) -0.01562(14) 0.0852(11) Uani 1 1 d .
H20 H 0.0535 0.9201 -0.0315 0.102 Uiso 1 1 calc R
C21 C 0.27230(17) 0.88616(17) 0.09374(11) 0.0542(8) Uani 1 1 d .
C22 C 0.25468(19) 0.83791(19) 0.13118(11) 0.0606(9) Uani 1 1 d .
C23 C 0.3205(2) 0.78762(19) 0.15012(11) 0.0627(9) Uani 1 1 d .
C24 C 0.3371(3) 0.7276(2) 0.18665(12) 0.0818(11) Uani 1 1 d .
H24 H 0.3008 0.7128 0.2049 0.098 Uiso 1 1 calc R
C25 C 0.4080(3) 0.6905(2) 0.19513(14) 0.0974(13) Uani 1 1 d .
H25 H 0.4194 0.6495 0.2190 0.117 Uiso 1 1 calc R
C26 C 0.4634(3) 0.7132(2) 0.16866(16) 0.0965(12) Uani 1 1 d .
H26 H 0.5111 0.6871 0.1754 0.116 Uiso 1 1 calc R
C27 C 0.4494(2) 0.7728(2) 0.13306(13) 0.0781(10) Uani 1 1 d .
H27 H 0.4866 0.7880 0.1157 0.094 Uiso 1 1 calc R
C28 C 0.3773(2) 0.80954(19) 0.12395(12) 0.0611(8) Uani 1 1 d .
C29 C 0.1815(2) 0.8376(2) 0.14714(11) 0.0723(10) Uani 1 1 d .
H29 H 0.1583 0.7879 0.1518 0.087 Uiso 1 1 calc R
C30 C 0.0706(3) 0.9074(3) 0.16546(18) 0.1025(14) Uani 1 1 d .
C31 C 0.0752(3) 0.9620(4) 0.2097(2) 0.188(3) Uani 1 1 d .
H31A H 0.1029 1.0111 0.2054 0.282 Uiso 1 1 calc R
H31B H 0.1016 0.9339 0.2390 0.282 Uiso 1 1 calc R
H31C H 0.0240 0.9761 0.2131 0.282 Uiso 1 1 calc R
C32 C 0.0363(3) 0.8253(3) 0.1732(2) 0.176(3) Uani 1 1 d .
H32A H -0.0146 0.8329 0.1792 0.264 Uiso 1 1 calc R
H32B H 0.0682 0.7984 0.2012 0.264 Uiso 1 1 calc R
H32C H 0.0333 0.7921 0.1441 0.264 Uiso 1 1 calc R
C33 C 0.0209(3) 0.9490(4) 0.1204(2) 0.167(2) Uani 1 1 d .
H33A H 0.0408 1.0029 0.1167 0.251 Uiso 1 1 calc R
H33B H -0.0312 0.9532 0.1248 0.251 Uiso 1 1 calc R
H33C H 0.0218 0.9172 0.0912 0.251 Uiso 1 1 calc R
C34 C 0.38891(18) 0.90259(19) 0.05391(11) 0.0635(9) Uani 1 1 d .
H34A H 0.3525 0.9312 0.0282 0.076 Uiso 1 1 calc R
H34B H 0.4101 0.8574 0.0383 0.076 Uiso 1 1 calc R
C35 C 0.45296(18) 0.9601(2) 0.07544(12) 0.0619(9) Uani 1 1 d .
C36 C 0.4432(2) 1.0223(2) 0.10741(14) 0.0771(10) Uani 1 1 d .
H36 H 0.3963 1.0275 0.1170 0.093 Uiso 1 1 calc R
C37 C 0.5021(3) 1.0769(2) 0.12547(16) 0.1003(13) Uani 1 1 d .
H37 H 0.4950 1.1180 0.1474 0.120 Uiso 1 1 calc R
C38 C 0.5714(3) 1.0701(3) 0.11087(19) 0.1093(15) Uani 1 1 d .
H38 H 0.6111 1.1068 0.1230 0.131 Uiso 1 1 calc R
C39 C 0.5820(2) 1.0100(3) 0.07867(18) 0.0994(14) Uani 1 1 d .
H39 H 0.6285 1.0058 0.0685 0.119 Uiso 1 1 calc R
C40 C 0.5231(2) 0.9552(3) 0.06117(13) 0.0841(11) Uani 1 1 d .
H40 H 0.5306 0.9140 0.0393 0.101 Uiso 1 1 calc R
C41 C 0.3844(3) 0.9670(3) 0.23088(17) 0.1265(16) Uani 1 1 d U
H41A H 0.4042 1.0225 0.2361 0.152 Uiso 1 1 calc R
H41B H 0.3993 0.9449 0.2016 0.152 Uiso 1 1 calc R
C42 C 0.4164(4) 0.9160(4) 0.2742(2) 0.176(2) Uani 1 1 d U
H42A H 0.4383 0.8660 0.2641 0.211 Uiso 1 1 calc R
H42B H 0.4564 0.9455 0.2971 0.211 Uiso 1 1 calc R
C43 C 0.3531(5) 0.8975(4) 0.2972(2) 0.191(3) Uani 1 1 d U
H43A H 0.3442 0.8388 0.2970 0.229 Uiso 1 1 calc R
H43B H 0.3642 0.9165 0.3313 0.229 Uiso 1 1 calc R
C44 C 0.2874(4) 0.9384(5) 0.2695(2) 0.196(3) Uani 1 1 d U
H44A H 0.2742 0.9842 0.2885 0.235 Uiso 1 1 calc R
H44B H 0.2439 0.9010 0.2628 0.235 Uiso 1 1 calc R
Li1 Li 0.2337(4) 0.9922(4) 0.1609(2) 0.0847(18) Uani 1 1 d .
N1 N 0.20529(13) 0.88829(15) 0.00742(9) 0.0578(7) Uani 1 1 d .
N2 N 0.24542(15) 1.08529(15) 0.11986(10) 0.0718(8) Uani 1 1 d .
N3 N 0.34714(14) 0.86908(14) 0.09000(9) 0.0563(7) Uani 1 1 d .
N4 N 0.14898(16) 0.90430(19) 0.15480(9) 0.0765(9) Uani 1 1 d .
O1 O 0.30292(19) 0.96733(17) 0.22404(9) 0.1054(9) Uani 1 1 d U

loop_
_atom_site_aniso_label
_atom_site_aniso_U_11
_atom_site_aniso_U_22
_atom_site_aniso_U_33
_atom_site_aniso_U_23
_atom_site_aniso_U_13
_atom_site_aniso_U_12
C1 0.052(2) 0.0602(19) 0.059(2) -0.0012(17) 0.0246(17) 0.0033(15)
C2 0.055(2) 0.0519(19) 0.065(2) -0.0014(16) 0.0265(17) 0.0039(15)
C3 0.050(2) 0.061(2) 0.067(2) 0.0056(18) 0.0258(17) 0.0083(16)
C4 0.085(3) 0.068(2) 0.084(3) 0.009(2) 0.039(2) 0.0036(18)
C5 0.097(3) 0.093(3) 0.078(3) 0.026(2) 0.035(2) 0.009(2)
C6 0.088(3) 0.108(3) 0.064(2) 0.007(2) 0.026(2) 0.001(2)
C7 0.075(2) 0.080(2) 0.060(2) 0.0018(19) 0.0230(19) -0.0004(18)
C8 0.0458(19) 0.066(2) 0.058(2) 0.0068(18) 0.0179(16) 0.0050(16)
C9 0.059(2) 0.056(2) 0.084(3) 0.0005(19) 0.0300(19) 0.0020(15)
C10 0.117(3) 0.065(2) 0.092(3) -0.018(2) 0.042(3) 0.001(2)
C11 0.308(7) 0.101(3) 0.109(4) -0.030(3) 0.104(4) 0.004(4)
C12 0.140(4) 0.079(3) 0.144(4) -0.030(3) 0.047(3) 0.019(3)
C13 0.117(4) 0.098(3) 0.178(5) -0.049(3) 0.025(3) -0.024(3)
C14 0.058(2) 0.0543(19) 0.069(2) -0.0023(16) 0.0178(17) 0.0033(16)
C15 0.052(2) 0.058(2) 0.073(2) -0.0026(17) 0.0213(18) 0.0053(17)
C16 0.076(3) 0.074(2) 0.086(3) 0.0027(19) 0.037(2) -0.0002(19)
C17 0.088(3) 0.109(3) 0.117(4) 0.000(3) 0.052(3) -0.018(3)
C18 0.060(3) 0.122(4) 0.149(4) -0.001(3) 0.037(3) 0.004(3)
C19 0.069(3) 0.106(3) 0.153(4) 0.016(3) 0.025(3) 0.015(2)
C20 0.057(2) 0.077(3) 0.124(3) 0.009(2) 0.026(2) 0.009(2)
C21 0.057(2) 0.0553(19) 0.055(2) -0.0028(16) 0.0221(17) 0.0016(16)
C22 0.073(2) 0.060(2) 0.055(2) -0.0015(16) 0.0303(19) -0.0049(18)
C23 0.085(3) 0.056(2) 0.0488(19) -0.0035(17) 0.0182(19) -0.0014(19)
C24 0.115(3) 0.074(3) 0.056(2) 0.002(2) 0.020(2) 0.003(2)
C25 0.137(4) 0.079(3) 0.066(3) 0.013(2) -0.001(3) 0.010(3)
C26 0.099(3) 0.089(3) 0.092(3) 0.008(3) -0.001(3) 0.024(2)
C27 0.084(3) 0.074(2) 0.074(2) 0.004(2) 0.011(2) 0.014(2)
C28 0.069(2) 0.057(2) 0.058(2) -0.0013(17) 0.0155(19) 0.0101(18)
C29 0.086(3) 0.073(2) 0.067(2) -0.0007(19) 0.037(2) -0.016(2)
C30 0.086(3) 0.129(4) 0.111(3) -0.026(3) 0.064(3) -0.020(3)
C31 0.160(5) 0.248(6) 0.202(6) -0.112(5) 0.140(5) -0.051(4)
C32 0.135(4) 0.168(5) 0.265(7) -0.008(5) 0.133(5) -0.047(4)
C33 0.083(4) 0.231(7) 0.202(6) -0.016(5) 0.060(4) 0.025(4)
C34 0.060(2) 0.078(2) 0.059(2) 0.0016(17) 0.0288(18) 0.0062(18)
C35 0.053(2) 0.077(2) 0.060(2) 0.0151(18) 0.0194(17) 0.0042(18)
C36 0.060(2) 0.079(3) 0.093(3) 0.000(2) 0.018(2) -0.003(2)
C37 0.086(3) 0.084(3) 0.124(4) 0.006(2) 0.008(3) -0.014(2)
C38 0.078(4) 0.106(4) 0.136(4) 0.032(3) 0.006(3) -0.025(3)
C39 0.054(3) 0.126(4) 0.120(4) 0.040(3) 0.024(3) -0.003(3)
C40 0.059(3) 0.114(3) 0.083(3) 0.017(2) 0.023(2) 0.009(2)
C41 0.132(4) 0.152(4) 0.098(4) 0.019(3) 0.031(3) -0.025(3)
C42 0.204(6) 0.193(6) 0.113(4) 0.034(4) -0.006(4) -0.029(5)
C43 0.265(8) 0.195(6) 0.099(4) 0.040(4) 0.010(5) -0.110(5)
C44 0.186(6) 0.331(8) 0.086(4) 0.027(5) 0.060(4) -0.043(6)
Li1 0.100(5) 0.091(4) 0.071(4) -0.012(3) 0.035(4) -0.010(3)
N1 0.0613(17) 0.0611(16) 0.0543(16) -0.0011(14) 0.0197(13) -0.0033(13)
N2 0.089(2) 0.0610(17) 0.075(2) -0.0123(15) 0.0402(17) -0.0027(14)
N3 0.0560(17) 0.0607(16) 0.0563(16) 0.0027(13) 0.0208(14) 0.0053(13)
N4 0.080(2) 0.088(2) 0.0750(19) -0.0088(16) 0.0458(17) -0.0107(17)
O1 0.124(2) 0.132(2) 0.0655(17) 0.0008(15) 0.0332(17) -0.0248(19)

loop_
_atom_type_symbol
_atom_type_description
_atom_type_scat_dispersion_real
_atom_type_scat_dispersion_imag
_atom_type_scat_source
C C 0.0033 0.0016 'International Tables Vol C Tables 4.2.6.8 and 6.1.1.4'
H H 0.0000 0.0000 'International Tables Vol C Tables 4.2.6.8 and 6.1.1.4'
Li Li -0.0003 0.0001 'International Tables Vol C Tables 4.2.6.8 and 6.1.1.4'
N N 0.0061 0.0033 'International Tables Vol C Tables 4.2.6.8 and 6.1.1.4'
O O 0.0106 0.0060 'International Tables Vol C Tables 4.2.6.8 and 6.1.1.4'

loop_
_geom_angle_atom_site_label_1
_geom_angle_atom_site_label_2
_geom_angle_atom_site_label_3
_geom_angle
N1 C1 C21 108.8(2)
N1 C1 C2 103.0(2)
C21 C1 C2 119.5(3)
N1 C1 H1 108.4
C21 C1 H1 108.4
C2 C1 H1 108.4
C9 C2 C3 127.2(3)
C9 C2 C1 124.1(3)
C3 C2 C1 107.5(3)
C4 C3 C8 117.5(3)
C4 C3 C2 133.5(3)
C8 C3 C2 109.0(3)
C3 C4 C5 119.9(3)
C3 C4 H4 120.0
C5 C4 H4 120.0
C6 C5 C4 121.2(3)
C6 C5 H5 119.4
C4 C5 H5 119.4
C5 C6 C7 120.6(3)
C5 C6 H6 119.7
C7 C6 H6 119.7
C8 C7 C6 118.1(3)
C8 C7 H7 121.0
C6 C7 H7 121.0
C7 C8 N1 128.0(3)
C7 C8 C3 122.8(3)
N1 C8 C3 109.2(3)
N2 C9 C2 127.3(3)
N2 C9 H9 116.3
C2 C9 H9 116.3
N2 C10 C13 112.3(3)
N2 C10 C11 106.7(3)
C13 C10 C11 110.4(4)
N2 C10 C12 110.6(3)
C13 C10 C12 109.5(3)
C11 C10 C12 107.2(4)
C10 C11 H11A 109.5
C10 C11 H11B 109.5
H11A C11 H11B 109.5
C10 C11 H11C 109.5
H11A C11 H11C 109.5
H11B C11 H11C 109.5
C10 C12 H12A 109.5
C10 C12 H12B 109.5
H12A C12 H12B 109.5
C10 C12 H12C 109.5
H12A C12 H12C 109.5
H12B C12 H12C 109.5
C10 C13 H13A 109.5
C10 C13 H13B 109.5
H13A C13 H13B 109.5
C10 C13 H13C 109.5
H13A C13 H13C 109.5
H13B C13 H13C 109.5
N1 C14 C15 115.8(2)
N1 C14 H14A 108.3
C15 C14 H14A 108.3
N1 C14 H14B 108.3
C15 C14 H14B 108.3
H14A C14 H14B 107.4
C16 C15 C20 118.2(3)
C16 C15 C14 120.1(3)
C20 C15 C14 121.7(3)
C15 C16 C17 120.5(3)
C15 C16 H16 119.8
C17 C16 H16 119.8
C18 C17 C16 120.2(4)
C18 C17 H17 119.9
C16 C17 H17 119.9
C17 C18 C19 119.4(4)
C17 C18 H18 120.3
C19 C18 H18 120.3
C20 C19 C18 120.8(4)
C20 C19 H19 119.6
C18 C19 H19 119.6
C19 C20 C15 120.8(4)
C19 C20 H20 119.6
C15 C20 H20 119.6
N3 C21 C22 108.4(3)
N3 C21 C1 122.7(2)
C22 C21 C1 127.3(3)
N3 C21 Li1 124.3(2)
C22 C21 Li1 73.9(2)
C1 C21 Li1 86.5(2)
C21 C22 C23 107.5(3)
C21 C22 C29 125.8(3)
C23 C22 C29 126.7(3)
C21 C22 Li1 76.4(2)
C23 C22 Li1 125.4(3)
C29 C22 Li1 73.8(2)
C24 C23 C28 119.2(3)
C24 C23 C22 134.2(3)
C28 C23 C22 106.6(3)
C25 C24 C23 118.6(4)
C25 C24 H24 120.7
C23 C24 H24 120.7
C24 C25 C26 121.3(4)
C24 C25 H25 119.4
C26 C25 H25 119.4
C27 C26 C25 121.7(4)
C27 C26 H26 119.2
C25 C26 H26 119.2
C26 C27 C28 117.1(4)
C26 C27 H27 121.4
C28 C27 H27 121.4
N3 C28 C27 129.6(3)
N3 C28 C23 108.2(3)
C27 C28 C23 122.2(3)
N4 C29 C22 120.9(3)
N4 C29 Li1 47.8(2)
C22 C29 Li1 74.7(2)
N4 C29 H29 119.6
C22 C29 H29 119.6
Li1 C29 H29 161.5
N4 C30 C31 107.0(3)
N4 C30 C32 115.1(4)
C31 C30 C32 111.4(4)
N4 C30 C33 104.8(3)
C31 C30 C33 108.8(5)
C32 C30 C33 109.4(5)
C30 C31 H31A 109.5
C30 C31 H31B 109.5
H31A C31 H31B 109.5
C30 C31 H31C 109.5
H31A C31 H31C 109.5
H31B C31 H31C 109.5
C30 C32 H32A 109.5
C30 C32 H32B 109.5
H32A C32 H32B 109.5
C30 C32 H32C 109.5
H32A C32 H32C 109.5
H32B C32 H32C 109.5
C30 C33 H33A 109.5
C30 C33 H33B 109.5
H33A C33 H33B 109.5
C30 C33 H33C 109.5
H33A C33 H33C 109.5
H33B C33 H33C 109.5
N3 C34 C35 114.5(3)
N3 C34 H34A 108.6
C35 C34 H34A 108.6
N3 C34 H34B 108.6
C35 C34 H34B 108.6
H34A C34 H34B 107.6
C36 C35 C40 118.0(3)
C36 C35 C34 121.7(3)
C40 C35 C34 120.2(3)
C35 C36 C37 121.0(4)
C35 C36 H36 119.5
C37 C36 H36 119.5
C38 C37 C36 119.8(4)
C38 C37 H37 120.1
C36 C37 H37 120.1
C39 C38 C37 120.2(4)
C39 C38 H38 119.9
C37 C38 H38 119.9
C38 C39 C40 119.6(4)
C38 C39 H39 120.2
C40 C39 H39 120.2
C39 C40 C35 121.4(4)
C39 C40 H40 119.3
C35 C40 H40 119.3
O1 C41 C42 108.4(4)
O1 C41 H41A 110.0
C42 C41 H41A 110.0
O1 C41 H41B 110.0
C42 C41 H41B 110.0
H41A C41 H41B 108.4
C43 C42 C41 106.1(6)
C43 C42 H42A 110.5
C41 C42 H42A 110.5
C43 C42 H42B 110.5
C41 C42 H42B 110.5
H42A C42 H42B 108.7
C44 C43 C42 107.1(5)
C44 C43 H43A 110.3
C42 C43 H43A 110.3
C44 C43 H43B 110.3
C42 C43 H43B 110.3
H43A C43 H43B 108.5
C43 C44 O1 109.9(5)
C43 C44 H44A 109.7
O1 C44 H44A 109.7
C43 C44 H44B 109.7
O1 C44 H44B 109.7
H44A C44 H44B 108.2
N2 Li1 O1 124.1(3)
N2 Li1 N4 131.9(4)
O1 Li1 N4 103.8(3)
N2 Li1 C29 137.1(3)
O1 Li1 C29 93.7(3)
N4 Li1 C29 27.19(12)
N2 Li1 C22 121.0(3)
O1 Li1 C22 88.7(3)
N4 Li1 C22 58.13(18)
C29 Li1 C22 31.47(11)
N2 Li1 C21 91.5(2)
O1 Li1 C21 105.9(3)
N4 Li1 C21 77.8(2)
C29 Li1 C21 55.83(14)
C22 Li1 C21 29.63(10)
C8 N1 C14 124.4(3)
C8 N1 C1 110.7(2)
C14 N1 C1 119.8(2)
C9 N2 C10 115.2(3)
C9 N2 Li1 127.5(3)
C10 N2 Li1 117.3(3)
C28 N3 C21 109.3(2)
C28 N3 C34 123.1(3)
C21 N3 C34 127.5(3)
C29 N4 C30 122.7(3)
C29 N4 Li1 105.1(3)
C30 N4 Li1 131.3(3)
C41 O1 C44 105.4(4)
C41 O1 Li1 123.3(3)
C44 O1 Li1 130.9(4)

loop_
_geom_bond_atom_site_label_1
_geom_bond_atom_site_label_2
_geom_bond_distance
C1 N1 1.476(3)
C1 C21 1.505(4)
C1 C2 1.521(4)
C1 H1 0.9800
C2 C9 1.364(4)
C2 C3 1.446(4)
C3 C4 1.389(4)
C3 C8 1.411(4)
C4 C5 1.391(5)
C4 H4 0.9300
C5 C6 1.367(5)
C5 H5 0.9300
C6 C7 1.394(4)
C6 H6 0.9300
C7 C8 1.371(4)
C7 H7 0.9300
C8 N1 1.400(3)
C9 N2 1.337(4)
C9 H9 0.9300
C10 N2 1.491(4)
C10 C13 1.519(5)
C10 C11 1.531(5)
C10 C12 1.538(5)
C11 H11A 0.9600
C11 H11B 0.9600
C11 H11C 0.9600
C12 H12A 0.9600
C12 H12B 0.9600
C12 H12C 0.9600
C13 H13A 0.9600
C13 H13B 0.9600
C13 H13C 0.9600
C14 N1 1.438(3)
C14 C15 1.512(4)
C14 H14A 0.9700
C14 H14B 0.9700
C15 C16 1.376(4)
C15 C20 1.377(4)
C16 C17 1.390(5)
C16 H16 0.9300
C17 C18 1.355(5)
C17 H17 0.9300
C18 C19 1.369(5)
C18 H18 0.9300
C19 C20 1.364(5)
C19 H19 0.9300
C20 H20 0.9300
C21 N3 1.382(3)
C21 C22 1.386(4)
C21 Li1 2.726(6)
C22 C23 1.431(4)
C22 C29 1.458(4)
C22 Li1 2.695(7)
C23 C24 1.390(4)
C23 C28 1.406(4)
C24 C25 1.370(5)
C24 H24 0.9300
C25 C26 1.394(5)
C25 H25 0.9300
C26 C27 1.365(5)
C26 H26 0.9300
C27 C28 1.387(4)
C27 H27 0.9300
C28 N3 1.375(4)
C29 N4 1.270(4)
C29 Li1 2.683(7)
C29 H29 0.9300
C30 N4 1.484(4)
C30 C31 1.500(5)
C30 C32 1.504(6)
C30 C33 1.521(6)
C31 H31A 0.9600
C31 H31B 0.9600
C31 H31C 0.9600
C32 H32A 0.9600
C32 H32B 0.9600
C32 H32C 0.9600
C33 H33A 0.9600
C33 H33B 0.9600
C33 H33C 0.9600
C34 N3 1.468(3)
C34 C35 1.495(4)
C34 H34A 0.9700
C34 H34B 0.9700
C35 C36 1.378(4)
C35 C40 1.386(4)
C36 C37 1.382(5)
C36 H36 0.9300
C37 C38 1.378(5)
C37 H37 0.9300
C38 C39 1.363(5)
C38 H38 0.9300
C39 C40 1.381(5)
C39 H39 0.9300
C40 H40 0.9300
C41 O1 1.418(5)
C41 C42 1.467(6)
C41 H41A 0.9700
C41 H41B 0.9700
C42 C43 1.435(7)
C42 H42A 0.9700
C42 H42B 0.9700
C43 C44 1.416(8)
C43 H43A 0.9700
C43 H43B 0.9700
C44 O1 1.422(5)
C44 H44A 0.9700
C44 H44B 0.9700
Li1 N2 1.931(6)
Li1 O1 1.947(7)
Li1 N4 2.057(7)
